data_1564021
loop_
_publ_author_name
'Wu, Yuan'
'Yang, Chen'
'Liu, Jie'
'Zhang, Meng'
'Liu, Weiqiang'
'Li, Wansi'
'Wu, Chengcheng'
'Cheng, Gang'
'Yang, Qingdan'
'Wei, Guodan'
'Che, Chi-Ming'

_publ_section_title
;
 Phosphorescent [3 + 2 + 1] coordinated Ir(iii) cyano complexes for
 achieving efficient phosphors and their application in OLED devices
;
_journal_name_full 'Chemical Science'
_journal_paper_doi 10.1039/D1SC01426A
_journal_year 2021
_chemical_formula_moiety 'C36 H33 Ir N6 S2'
_chemical_formula_sum 'C36 H33 Ir N6 S2'
_chemical_formula_weight 806.00
_space_group_crystal_system monoclinic
_space_group_IT_number 14
_space_group_name_Hall '-P 2yn'
_space_group_name_H-M_alt 'P 1 21/n 1'
_atom_sites_solution_hydrogens geom
_atom_sites_solution_primary direct
_audit_creation_date 2020-01-21
_audit_creation_method
;
Olex2 1.3
(compiled Nov 21 2019 18:26:39 for OlexSys, GUI svn.r6003)
;
_audit_update_record
;
2021-03-08 deposited with the CCDC.	2021-07-06 downloaded from the CCDC.
;
_cell_angle_alpha 90
_cell_angle_beta 97.833(3)
_cell_angle_gamma 90
_cell_formula_units_Z 4
_cell_length_a 8.4348(6)
_cell_length_b 12.8004(9)
_cell_length_c 29.548(2)
_cell_measurement_reflns_used 9862
_cell_measurement_temperature 100(2)
_cell_measurement_theta_max 28.37
_cell_measurement_theta_min 2.62
_cell_volume 3160.5(4)
_computing_cell_refinement 'SAINT V8.38A (?, 2016)'
_computing_data_reduction 'SAINT V8.38A (?, 2016)'
_computing_molecular_graphics 'Olex2 1.3 (Dolomanov et al., 2009)'
_computing_publication_material 'Olex2 1.3 (Dolomanov et al., 2009)'
_computing_structure_refinement 'SHELXL 2018/3 (Sheldrick, 2015)'
_computing_structure_solution 'SHELXS  (Sheldrick, 2008)'
_diffrn_ambient_temperature 100
_diffrn_detector_area_resol_mean 7.9
_diffrn_detector_type 'CMOS area detector'
_diffrn_measured_fraction_theta_full 0.998
_diffrn_measured_fraction_theta_max 0.993
_diffrn_measurement_device 'three-circle diffractometer'
_diffrn_measurement_device_type 'Bruker APEX-II CCD'
_diffrn_measurement_method '\f and \w scans'
_diffrn_radiation_type MoK\a
_diffrn_radiation_wavelength 0.71073
_diffrn_reflns_av_R_equivalents 0.0911
_diffrn_reflns_av_unetI/netI 0.0878
_diffrn_reflns_Laue_measured_fraction_full 0.998
_diffrn_reflns_Laue_measured_fraction_max 0.993
_diffrn_reflns_limit_h_max 11
_diffrn_reflns_limit_h_min -11
_diffrn_reflns_limit_k_max 17
_diffrn_reflns_limit_k_min -12
_diffrn_reflns_limit_l_max 39
_diffrn_reflns_limit_l_min -39
_diffrn_reflns_number 28647
_diffrn_reflns_point_group_measured_fraction_full 0.998
_diffrn_reflns_point_group_measured_fraction_max 0.993
_diffrn_reflns_theta_full 25.242
_diffrn_reflns_theta_max 28.407
_diffrn_reflns_theta_min 2.114
_diffrn_source_current 1.0
_diffrn_source_power 0.05
_diffrn_source_voltage 50.0
_diffrn_standards_number 0
_exptl_absorpt_coefficient_mu 4.394
_exptl_absorpt_correction_T_max 0.0962
_exptl_absorpt_correction_T_min 0.0331
_exptl_absorpt_correction_type multi-scan
_exptl_absorpt_process_details
'SADABS-2016/2 (Bruker,2016/2) was used for absorption correction. wR2(int) was 0.1680 before and 0.1059 after correction. The Ratio of minimum to maximum transmission is 0.3441. The \l/2 correction factor is Not present.'
_exptl_crystal_colour 'clear light orange'
_exptl_crystal_colour_lustre clear
_exptl_crystal_colour_modifier light
_exptl_crystal_colour_primary orange
_exptl_crystal_density_diffrn 1.694
_exptl_crystal_description needle
_exptl_crystal_F_000 1600
_exptl_crystal_recrystallization_method DCM/MeCN/Et2O
_exptl_crystal_size_max 0.12
_exptl_crystal_size_mid 0.06
_exptl_crystal_size_min 0.02
_refine_diff_density_max 2.365
_refine_diff_density_min -1.962
_refine_diff_density_rms 0.263
_refine_ls_extinction_coef 0.00071(15)
_refine_ls_extinction_expression Fc^*^=kFc[1+0.001xFc^2^\l^3^/sin(2\q)]^-1/4^
_refine_ls_extinction_method 'SHELXL-2018/3 (Sheldrick 2018)'
_refine_ls_goodness_of_fit_ref 1.038
_refine_ls_hydrogen_treatment constr
_refine_ls_matrix_type full
_refine_ls_number_parameters 409
_refine_ls_number_reflns 7889
_refine_ls_number_restraints 6
_refine_ls_restrained_S_all 1.038
_refine_ls_R_factor_all 0.0716
_refine_ls_R_factor_gt 0.0512
_refine_ls_shift/su_max 0.001
_refine_ls_shift/su_mean 0.000
_refine_ls_structure_factor_coef Fsqd
_refine_ls_weighting_details 'w=1/[\s^2^(Fo^2^)+(0.0601P)^2^] where P=(Fo^2^+2Fc^2^)/3'
_refine_ls_weighting_scheme calc
_refine_ls_wR_factor_gt 0.1160
_refine_ls_wR_factor_ref 0.1249
_reflns_Friedel_coverage 0.000
_reflns_number_gt 6167
_reflns_number_total 7889
_reflns_threshold_expression 'I > 2\s(I)'
_cod_data_source_file d1sc01426a2.cif
_cod_data_source_block TaBt-CN
_cod_database_code 1564021
_shelx_shelxl_version_number 2018/3
_shelx_space_group_comment
;
The symmetry employed for this shelxl refinement is uniquely defined
by the following loop, which should always be used as a source of
symmetry information in preference to the above space-group names.
They are only intended as comments.
;
_olex2_refinement_description
;
1. Fixed Uiso
 At 1.2 times of:
  All C(H) groups, All C(H,H) groups
 At 1.5 times of:
  All C(H,H,H) groups
2. Uiso/Uaniso restraints and constraints
Uanis(C10) \\sim Ueq: with sigma of 0.005 and sigma for terminal atoms of 0.01
3.a Secondary CH2 refined with riding coordinates:
 C17(H17A,H17B), C18(H18A,H18B), C19(H19A,H19B), C13(H13A,H13B), C14(H14A,
 H14B), C15(H15A,H15B)
3.b Aromatic/amide H refined with riding coordinates:
 C24(H24), C25(H25), C26(H26), C27(H27), C32(H32), C33(H33), C34(H34),
 C35(H35), C6(H6), C7(H7), C8(H8), C11(H11), C12(H12), C3(H3), C2(H2)
3.c Idealised Me refined as rotating group:
 C20(H20A,H20B,H20C), C16(H16A,H16B,H16C)
;
_olex2_submission_special_instructions 'No special instructions were received'

loop_
_space_group_symop_operation_xyz
'x, y, z'
'-x+1/2, y+1/2, -z+1/2'
'-x, -y, -z'
'x-1/2, -y-1/2, z-1/2'

loop_
_atom_site_label
_atom_site_type_symbol
_atom_site_fract_x
_atom_site_fract_y
_atom_site_fract_z
_atom_site_U_iso_or_equiv
_atom_site_adp_type
_atom_site_occupancy
_atom_site_site_symmetry_order
_atom_site_calc_flag
_atom_site_refinement_flags_posn
_atom_site_refinement_flags_adp
_atom_site_refinement_flags_occupancy
_atom_site_disorder_assembly
_atom_site_disorder_group
Ir1 Ir 0.51794(2) 0.20616(2) 0.65632(2) 0.01442(9) Uani 1 1 d . . . . .
S1 S 0.55304(19) 0.27558(11) 0.50561(5) 0.0207(3) Uani 1 1 d . . . . .
S2 S 0.40048(18) 0.48527(10) 0.55824(5) 0.0205(3) Uani 1 1 d . . . . .
N5 N 0.4347(6) 0.3572(3) 0.62720(16) 0.0183(10) Uani 1 1 d . . . . .
N6 N 0.4165(6) 0.2490(4) 0.75494(17) 0.0221(11) Uani 1 1 d . . . . .
N3 N 0.8406(5) 0.1529(4) 0.69655(16) 0.0176(10) Uani 1 1 d . . . . .
N2 N 0.3476(6) 0.0087(3) 0.65028(17) 0.0180(10) Uani 1 1 d . . . . .
N1 N 0.1641(5) 0.1185(4) 0.62552(16) 0.0184(10) Uani 1 1 d . . . . .
C21 C 0.5697(6) 0.1942(4) 0.5899(2) 0.0169(12) Uani 1 1 d . . . . .
C22 C 0.5256(7) 0.2811(4) 0.5636(2) 0.0165(11) Uani 1 1 d . . . . .
C23 C 0.6319(7) 0.1509(4) 0.5147(2) 0.0191(12) Uani 1 1 d . . . . .
C24 C 0.6864(8) 0.0893(5) 0.4815(2) 0.0264(14) Uani 1 1 d . . . . .
H24 H 0.685153 0.114850 0.451225 0.032 Uiso 1 1 calc R U . . .
C25 C 0.7423(8) -0.0095(5) 0.4930(2) 0.0276(14) Uani 1 1 d . . . . .
H25 H 0.780658 -0.052471 0.470653 0.033 Uiso 1 1 calc R U . . .
C26 C 0.7431(7) -0.0473(5) 0.5376(2) 0.0253(14) Uani 1 1 d . . . . .
H26 H 0.781403 -0.115802 0.545038 0.030 Uiso 1 1 calc R U . . .
C27 C 0.6887(7) 0.0141(4) 0.5710(2) 0.0195(12) Uani 1 1 d . . . . .
H27 H 0.688909 -0.012982 0.600968 0.023 Uiso 1 1 calc R U . . .
C28 C 0.6333(6) 0.1162(4) 0.56075(19) 0.0163(11) Uani 1 1 d . . . . .
C29 C 0.4578(7) 0.3671(4) 0.58427(18) 0.0158(11) Uani 1 1 d . . . . .
C31 C 0.3633(7) 0.4478(4) 0.6424(2) 0.0178(12) Uani 1 1 d . . . . .
C32 C 0.3155(7) 0.4627(4) 0.6854(2) 0.0187(12) Uani 1 1 d . . . . .
H32 H 0.332998 0.410464 0.708374 0.022 Uiso 1 1 calc R U . . .
C33 C 0.2419(7) 0.5562(4) 0.6934(2) 0.0214(13) Uani 1 1 d . . . . .
H33 H 0.206109 0.567258 0.722162 0.026 Uiso 1 1 calc R U . . .
C34 C 0.2188(7) 0.6350(4) 0.6603(2) 0.0214(12) Uani 1 1 d . . . . .
H34 H 0.168862 0.698618 0.667021 0.026 Uiso 1 1 calc R U . . .
C35 C 0.2674(7) 0.6214(4) 0.6181(2) 0.0238(13) Uani 1 1 d . . . . .
H35 H 0.254366 0.675476 0.595947 0.029 Uiso 1 1 calc R U . . .
C30 C 0.3363(7) 0.5262(4) 0.6088(2) 0.0189(12) Uani 1 1 d . . . . .
C36 C 0.4555(6) 0.2331(4) 0.7190(2) 0.0166(12) Uani 1 1 d . . . . .
C4 C 0.6036(7) 0.0664(4) 0.6744(2) 0.0179(12) Uani 1 1 d . . . . .
C5 C 0.5056(7) -0.0197(5) 0.6684(2) 0.0206(12) Uani 1 1 d . . . . .
C6 C 0.5653(7) -0.1207(4) 0.67848(19) 0.0204(12) Uani 1 1 d . . . . .
H6 H 0.497537 -0.180234 0.674243 0.024 Uiso 1 1 calc R U . . .
C7 C 0.7265(7) -0.1304(4) 0.6948(2) 0.0219(13) Uani 1 1 d . . . . .
H7 H 0.769535 -0.198235 0.701251 0.026 Uiso 1 1 calc R U . . .
C8 C 0.8279(7) -0.0442(4) 0.7022(2) 0.0195(12) Uani 1 1 d . . . . .
H8 H 0.938024 -0.052351 0.713638 0.023 Uiso 1 1 calc R U . . .
C9 C 0.7616(6) 0.0544(4) 0.69210(19) 0.0148(11) Uani 1 1 d . . . . .
C11 C 0.9929(7) 0.1789(5) 0.7172(2) 0.0217(13) Uani 1 1 d . . . . .
H11 H 1.076561 0.132832 0.729150 0.026 Uiso 1 1 calc R U . . .
C12 C 0.9959(7) 0.2853(4) 0.7166(2) 0.0214(13) Uani 1 1 d . . . . .
H12 H 1.084151 0.328064 0.728216 0.026 Uiso 1 1 calc R U . . .
N4 N 0.8489(6) 0.3201(4) 0.69604(16) 0.0173(10) Uani 1 1 d . . . . .
C17 C 0.7984(7) 0.4300(4) 0.6925(2) 0.0189(12) Uani 1 1 d . . . . .
H17A H 0.858140 0.469170 0.718248 0.023 Uiso 1 1 calc R U . . .
H17B H 0.683386 0.433747 0.695857 0.023 Uiso 1 1 calc R U . . .
C18 C 0.8233(7) 0.4838(4) 0.6482(2) 0.0207(12) Uani 1 1 d . . . . .
H18A H 0.757342 0.449290 0.622149 0.025 Uiso 1 1 calc R U . . .
H18B H 0.937043 0.478281 0.643514 0.025 Uiso 1 1 calc R U . . .
C19 C 0.7761(8) 0.5984(5) 0.6502(2) 0.0276(14) Uani 1 1 d . . . . .
H19A H 0.847046 0.632849 0.675228 0.033 Uiso 1 1 calc R U . . .
H19B H 0.665201 0.602830 0.657448 0.033 Uiso 1 1 calc R U . . .
C20 C 0.7862(8) 0.6575(5) 0.6057(2) 0.0312(15) Uani 1 1 d . . . . .
H20A H 0.895851 0.653874 0.598287 0.047 Uiso 1 1 calc R U . . .
H20B H 0.756604 0.730767 0.609395 0.047 Uiso 1 1 calc R U . . .
H20C H 0.712724 0.625897 0.580940 0.047 Uiso 1 1 calc R U . . .
C10 C 0.7488(7) 0.2393(4) 0.68281(19) 0.0159(11) Uani 1 1 d . U . . .
C3 C 0.2059(7) -0.0486(4) 0.6407(2) 0.0227(13) Uani 1 1 d . . . . .
H3 H 0.192562 -0.121576 0.644584 0.027 Uiso 1 1 calc R U . . .
C2 C 0.0921(7) 0.0211(4) 0.6248(2) 0.0210(12) Uani 1 1 d . . . . .
H2 H -0.017504 0.006136 0.614982 0.025 Uiso 1 1 calc R U . . .
C13 C 0.0783(7) 0.2157(4) 0.6107(2) 0.0170(12) Uani 1 1 d . . . . .
H13A H 0.133088 0.275509 0.627405 0.020 Uiso 1 1 calc R U . . .
H13B H -0.031762 0.212070 0.618762 0.020 Uiso 1 1 calc R U . . .
C14 C 0.0701(7) 0.2343(4) 0.5600(2) 0.0215(13) Uani 1 1 d . . . . .
H14A H 0.011392 0.175910 0.543245 0.026 Uiso 1 1 calc R U . . .
H14B H 0.179935 0.235198 0.551697 0.026 Uiso 1 1 calc R U . . .
C15 C -0.0136(7) 0.3376(5) 0.5451(2) 0.0219(13) Uani 1 1 d . . . . .
H15A H -0.124483 0.336280 0.552613 0.026 Uiso 1 1 calc R U . . .
H15B H 0.043657 0.396082 0.562144 0.026 Uiso 1 1 calc R U . . .
C16 C -0.0169(8) 0.3552(5) 0.4940(2) 0.0339(16) Uani 1 1 d . . . . .
H16A H 0.092882 0.357892 0.486705 0.051 Uiso 1 1 calc R U . . .
H16B H -0.071252 0.421287 0.485279 0.051 Uiso 1 1 calc R U . . .
H16C H -0.074594 0.297649 0.477169 0.051 Uiso 1 1 calc R U . . .
C1 C 0.3206(6) 0.1132(4) 0.64035(19) 0.0161(11) Uani 1 1 d . . . . .

loop_
_atom_site_aniso_label
_atom_site_aniso_U_11
_atom_site_aniso_U_22
_atom_site_aniso_U_33
_atom_site_aniso_U_23
_atom_site_aniso_U_13
_atom_site_aniso_U_12
Ir1 0.01299(13) 0.01722(12) 0.01473(14) 0.00127(8) 0.00798(9) 0.00034(8)
S1 0.0245(8) 0.0233(6) 0.0165(8) 0.0012(5) 0.0103(6) 0.0042(6)
S2 0.0253(8) 0.0204(6) 0.0177(8) 0.0028(6) 0.0098(6) 0.0045(6)
N5 0.021(3) 0.019(2) 0.017(3) -0.0015(19) 0.009(2) 0.005(2)
N6 0.021(3) 0.030(2) 0.019(3) 0.000(2) 0.012(2) -0.004(2)
N3 0.013(2) 0.024(2) 0.018(3) 0.001(2) 0.008(2) 0.001(2)
N2 0.018(2) 0.021(2) 0.017(3) 0.0022(19) 0.011(2) 0.000(2)
N1 0.013(2) 0.023(2) 0.021(3) -0.002(2) 0.010(2) 0.000(2)
C21 0.006(2) 0.022(3) 0.021(3) 0.001(2) -0.002(2) -0.001(2)
C22 0.016(3) 0.023(3) 0.013(3) 0.001(2) 0.009(2) 0.001(2)
C23 0.016(3) 0.021(3) 0.021(3) -0.002(2) 0.005(2) 0.002(2)
C24 0.030(4) 0.033(3) 0.019(3) -0.002(3) 0.014(3) -0.001(3)
C25 0.025(3) 0.029(3) 0.031(4) -0.007(3) 0.012(3) 0.006(3)
C26 0.025(3) 0.025(3) 0.027(4) -0.004(3) 0.010(3) 0.004(3)
C27 0.019(3) 0.020(2) 0.020(3) -0.002(2) 0.001(2) -0.001(2)
C28 0.011(3) 0.022(2) 0.017(3) -0.003(2) 0.009(2) -0.002(2)
C29 0.019(3) 0.020(2) 0.010(3) 0.002(2) 0.008(2) 0.002(2)
C31 0.012(3) 0.019(2) 0.024(3) 0.000(2) 0.006(2) 0.002(2)
C32 0.015(3) 0.023(3) 0.019(3) 0.001(2) 0.003(2) 0.001(2)
C33 0.020(3) 0.020(3) 0.026(3) -0.006(2) 0.011(3) -0.002(2)
C34 0.023(3) 0.023(3) 0.019(3) -0.005(2) 0.007(3) 0.000(2)
C35 0.027(3) 0.019(3) 0.025(3) 0.003(2) 0.005(3) 0.001(3)
C30 0.020(3) 0.020(2) 0.018(3) -0.001(2) 0.008(2) 0.002(2)
C36 0.004(2) 0.019(2) 0.025(3) 0.002(2) -0.003(2) 0.000(2)
C4 0.017(3) 0.022(2) 0.017(3) -0.002(2) 0.012(2) 0.001(2)
C5 0.016(3) 0.029(3) 0.019(3) -0.003(2) 0.006(2) 0.002(2)
C6 0.027(3) 0.022(3) 0.015(3) 0.002(2) 0.009(2) -0.002(3)
C7 0.029(3) 0.019(2) 0.018(3) 0.004(2) 0.007(3) 0.013(3)
C8 0.017(3) 0.021(3) 0.022(3) 0.003(2) 0.010(2) 0.007(2)
C9 0.014(3) 0.019(2) 0.013(3) 0.001(2) 0.007(2) -0.003(2)
C11 0.012(3) 0.032(3) 0.022(3) 0.002(3) 0.009(2) 0.000(2)
C12 0.014(3) 0.031(3) 0.021(3) -0.001(2) 0.009(2) -0.003(2)
N4 0.015(2) 0.023(2) 0.015(3) 0.0010(19) 0.006(2) -0.002(2)
C17 0.017(3) 0.022(3) 0.020(3) -0.005(2) 0.009(2) -0.003(2)
C18 0.015(3) 0.025(3) 0.023(3) 0.002(2) 0.007(2) -0.003(2)
C19 0.031(4) 0.029(3) 0.024(3) 0.002(3) 0.010(3) -0.001(3)
C20 0.036(4) 0.033(3) 0.026(4) 0.003(3) 0.009(3) 0.001(3)
C10 0.019(3) 0.019(2) 0.012(2) 0.002(2) 0.011(2) 0.002(2)
C3 0.024(3) 0.022(3) 0.024(3) -0.005(2) 0.010(3) -0.009(3)
C2 0.015(3) 0.026(3) 0.024(3) -0.004(2) 0.009(2) -0.002(2)
C13 0.016(3) 0.022(3) 0.015(3) -0.002(2) 0.008(2) 0.002(2)
C14 0.023(3) 0.027(3) 0.017(3) -0.002(2) 0.008(3) 0.004(3)
C15 0.022(3) 0.027(3) 0.019(3) 0.000(2) 0.010(3) 0.002(3)
C16 0.036(4) 0.038(3) 0.028(4) 0.001(3) 0.005(3) 0.005(3)
C1 0.013(3) 0.023(3) 0.013(3) -0.004(2) 0.006(2) 0.000(2)

loop_
_atom_type_symbol
_atom_type_description
_atom_type_scat_dispersion_real
_atom_type_scat_dispersion_imag
_atom_type_scat_source
C C 0.0033 0.0016 'International Tables Vol C Tables 4.2.6.8 and 6.1.1.4'
H H 0.0000 0.0000 'International Tables Vol C Tables 4.2.6.8 and 6.1.1.4'
Ir Ir -1.4442 7.9887 'International Tables Vol C Tables 4.2.6.8 and 6.1.1.4'
N N 0.0061 0.0033 'International Tables Vol C Tables 4.2.6.8 and 6.1.1.4'
S S 0.1246 0.1234 'International Tables Vol C Tables 4.2.6.8 and 6.1.1.4'

loop_
_geom_angle_atom_site_label_1
_geom_angle_atom_site_label_2
_geom_angle_atom_site_label_3
_geom_angle
_geom_angle_site_symmetry_1
_geom_angle_site_symmetry_3
_geom_angle_publ_flag
C21 Ir1 N5 77.95(19) . . ?
C36 Ir1 N5 95.72(19) . . ?
C36 Ir1 C21 173.6(2) . . ?
C36 Ir1 C10 88.1(2) . . ?
C36 Ir1 C1 90.3(2) . . ?
C4 Ir1 N5 172.07(19) . . ?
C4 Ir1 C21 94.1(2) . . ?
C4 Ir1 C36 92.2(2) . . ?
C4 Ir1 C10 77.9(2) . . ?
C4 Ir1 C1 78.0(2) . . ?
C10 Ir1 N5 101.81(19) . . ?
C10 Ir1 C21 93.7(2) . . ?
C10 Ir1 C1 155.7(2) . . ?
C1 Ir1 N5 102.4(2) . . ?
C1 Ir1 C21 90.5(2) . . ?
C23 S1 C22 89.1(3) . . ?
C29 S2 C30 89.0(3) . . ?
C29 N5 Ir1 112.4(3) . . ?
C29 N5 C31 110.8(4) . . ?
C31 N5 Ir1 136.8(4) . . ?
C11 N3 C9 130.3(5) . . ?
C10 N3 C9 116.5(5) . . ?
C10 N3 C11 112.7(5) . . ?
C3 N2 C5 132.6(5) . . ?
C1 N2 C5 116.7(5) . . ?
C1 N2 C3 110.7(5) . . ?
C2 N1 C13 123.9(5) . . ?
C1 N1 C2 111.7(5) . . ?
C1 N1 C13 124.3(5) . . ?
C22 C21 Ir1 113.5(4) . . ?
C22 C21 C28 108.0(5) . . ?
C28 C21 Ir1 138.4(4) . . ?
C21 C22 S1 117.1(4) . . ?
C21 C22 C29 118.5(5) . . ?
C29 C22 S1 124.4(4) . . ?
C24 C23 S1 124.8(5) . . ?
C24 C23 C28 122.5(5) . . ?
C28 C23 S1 112.7(4) . . ?
C23 C24 H24 120.6 . . ?
C25 C24 C23 118.8(6) . . ?
C25 C24 H24 120.6 . . ?
C24 C25 H25 119.7 . . ?
C24 C25 C26 120.5(6) . . ?
C26 C25 H25 119.7 . . ?
C25 C26 H26 119.5 . . ?
C27 C26 C25 120.9(6) . . ?
C27 C26 H26 119.5 . . ?
C26 C27 H27 119.8 . . ?
C26 C27 C28 120.3(6) . . ?
C28 C27 H27 119.8 . . ?
C23 C28 C21 113.1(5) . . ?
C27 C28 C21 130.0(5) . . ?
C27 C28 C23 116.9(5) . . ?
N5 C29 S2 116.2(4) . . ?
N5 C29 C22 117.5(5) . . ?
C22 C29 S2 126.2(4) . . ?
N5 C31 C30 113.3(5) . . ?
C32 C31 N5 126.3(5) . . ?
C32 C31 C30 120.4(5) . . ?
C31 C32 H32 121.1 . . ?
C33 C32 C31 117.7(5) . . ?
C33 C32 H32 121.1 . . ?
C32 C33 H33 119.1 . . ?
C32 C33 C34 121.8(5) . . ?
C34 C33 H33 119.1 . . ?
C33 C34 H34 119.6 . . ?
C35 C34 C33 120.7(5) . . ?
C35 C34 H34 119.6 . . ?
C34 C35 H35 120.8 . . ?
C34 C35 C30 118.4(5) . . ?
C30 C35 H35 120.8 . . ?
C31 C30 S2 110.6(4) . . ?
C35 C30 S2 128.5(5) . . ?
C35 C30 C31 120.9(5) . . ?
N6 C36 Ir1 178.7(5) . . ?
C5 C4 Ir1 120.0(4) . . ?
C9 C4 Ir1 120.3(4) . . ?
C9 C4 C5 119.7(5) . . ?
C4 C5 N2 111.2(5) . . ?
C4 C5 C6 121.2(5) . . ?
C6 C5 N2 127.5(5) . . ?
C5 C6 H6 121.2 . . ?
C7 C6 C5 117.6(5) . . ?
C7 C6 H6 121.2 . . ?
C6 C7 H7 118.8 . . ?
C6 C7 C8 122.4(5) . . ?
C8 C7 H7 118.8 . . ?
C7 C8 H8 121.2 . . ?
C7 C8 C9 117.6(5) . . ?
C9 C8 H8 121.2 . . ?
C4 C9 N3 110.7(5) . . ?
C4 C9 C8 121.5(5) . . ?
C8 C9 N3 127.8(5) . . ?
N3 C11 H11 127.7 . . ?
C12 C11 N3 104.6(5) . . ?
C12 C11 H11 127.7 . . ?
C11 C12 H12 125.9 . . ?
C11 C12 N4 108.2(5) . . ?
N4 C12 H12 125.9 . . ?
C12 N4 C17 125.1(5) . . ?
C10 N4 C12 111.6(5) . . ?
C10 N4 C17 123.0(5) . . ?
N4 C17 H17A 108.5 . . ?
N4 C17 H17B 108.5 . . ?
N4 C17 C18 115.0(5) . . ?
H17A C17 H17B 107.5 . . ?
C18 C17 H17A 108.5 . . ?
C18 C17 H17B 108.5 . . ?
C17 C18 H18A 109.7 . . ?
C17 C18 H18B 109.7 . . ?
C17 C18 C19 109.6(5) . . ?
H18A C18 H18B 108.2 . . ?
C19 C18 H18A 109.7 . . ?
C19 C18 H18B 109.7 . . ?
C18 C19 H19A 108.9 . . ?
C18 C19 H19B 108.9 . . ?
C18 C19 C20 113.5(5) . . ?
H19A C19 H19B 107.7 . . ?
C20 C19 H19A 108.9 . . ?
C20 C19 H19B 108.9 . . ?
C19 C20 H20A 109.5 . . ?
C19 C20 H20B 109.5 . . ?
C19 C20 H20C 109.5 . . ?
H20A C20 H20B 109.5 . . ?
H20A C20 H20C 109.5 . . ?
H20B C20 H20C 109.5 . . ?
N3 C10 Ir1 114.4(4) . . ?
N4 C10 Ir1 142.3(4) . . ?
N4 C10 N3 102.9(5) . . ?
N2 C3 H3 127.1 . . ?
C2 C3 N2 105.8(5) . . ?
C2 C3 H3 127.1 . . ?
N1 C2 H2 126.3 . . ?
C3 C2 N1 107.5(5) . . ?
C3 C2 H2 126.3 . . ?
N1 C13 H13A 109.1 . . ?
N1 C13 H13B 109.1 . . ?
N1 C13 C14 112.4(4) . . ?
H13A C13 H13B 107.9 . . ?
C14 C13 H13A 109.1 . . ?
C14 C13 H13B 109.1 . . ?
C13 C14 H14A 109.2 . . ?
C13 C14 H14B 109.2 . . ?
C13 C14 C15 112.1(5) . . ?
H14A C14 H14B 107.9 . . ?
C15 C14 H14A 109.2 . . ?
C15 C14 H14B 109.2 . . ?
C14 C15 H15A 109.5 . . ?
C14 C15 H15B 109.5 . . ?
H15A C15 H15B 108.1 . . ?
C16 C15 C14 110.8(5) . . ?
C16 C15 H15A 109.5 . . ?
C16 C15 H15B 109.5 . . ?
C15 C16 H16A 109.5 . . ?
C15 C16 H16B 109.5 . . ?
C15 C16 H16C 109.5 . . ?
H16A C16 H16B 109.5 . . ?
H16A C16 H16C 109.5 . . ?
H16B C16 H16C 109.5 . . ?
N2 C1 Ir1 114.1(4) . . ?
N1 C1 Ir1 141.4(4) . . ?
N1 C1 N2 104.3(5) . . ?

loop_
_geom_bond_atom_site_label_1
_geom_bond_atom_site_label_2
_geom_bond_distance
_geom_bond_site_symmetry_2
_geom_bond_publ_flag
Ir1 N5 2.192(4) . ?
Ir1 C21 2.072(6) . ?
Ir1 C36 2.024(6) . ?
Ir1 C4 1.976(5) . ?
Ir1 C10 2.042(6) . ?
Ir1 C1 2.048(5) . ?
S1 C22 1.762(6) . ?
S1 C23 1.736(6) . ?
S2 C29 1.736(5) . ?
S2 C30 1.737(6) . ?
N5 C29 1.316(7) . ?
N5 C31 1.409(6) . ?
N6 C36 1.171(8) . ?
N3 C9 1.424(7) . ?
N3 C11 1.386(7) . ?
N3 C10 1.379(7) . ?
N2 C5 1.414(7) . ?
N2 C3 1.398(7) . ?
N2 C1 1.381(7) . ?
N1 C2 1.387(7) . ?
N1 C13 1.475(7) . ?
N1 C1 1.335(7) . ?
C21 C22 1.379(8) . ?
C21 C28 1.468(7) . ?
C22 C29 1.416(7) . ?
C23 C24 1.385(8) . ?
C23 C28 1.430(8) . ?
C24 H24 0.9500 . ?
C24 C25 1.377(8) . ?
C25 H25 0.9500 . ?
C25 C26 1.402(9) . ?
C26 H26 0.9500 . ?
C26 C27 1.388(8) . ?
C27 H27 0.9500 . ?
C27 C28 1.408(7) . ?
C31 C32 1.398(8) . ?
C31 C30 1.409(8) . ?
C32 H32 0.9500 . ?
C32 C33 1.383(7) . ?
C33 H33 0.9500 . ?
C33 C34 1.401(8) . ?
C34 H34 0.9500 . ?
C34 C35 1.374(8) . ?
C35 H35 0.9500 . ?
C35 C30 1.394(7) . ?
C4 C5 1.375(8) . ?
C4 C9 1.372(8) . ?
C5 C6 1.404(8) . ?
C6 H6 0.9500 . ?
C6 C7 1.385(8) . ?
C7 H7 0.9500 . ?
C7 C8 1.395(8) . ?
C8 H8 0.9500 . ?
C8 C9 1.397(7) . ?
C11 H11 0.9500 . ?
C11 C12 1.362(8) . ?
C12 H12 0.9500 . ?
C12 N4 1.378(8) . ?
N4 C17 1.470(7) . ?
N4 C10 1.358(7) . ?
C17 H17A 0.9900 . ?
C17 H17B 0.9900 . ?
C17 C18 1.519(8) . ?
C18 H18A 0.9900 . ?
C18 H18B 0.9900 . ?
C18 C19 1.523(8) . ?
C19 H19A 0.9900 . ?
C19 H19B 0.9900 . ?
C19 C20 1.529(8) . ?
C20 H20A 0.9800 . ?
C20 H20B 0.9800 . ?
C20 H20C 0.9800 . ?
C3 H3 0.9500 . ?
C3 C2 1.346(8) . ?
C2 H2 0.9500 . ?
C13 H13A 0.9900 . ?
C13 H13B 0.9900 . ?
C13 C14 1.511(8) . ?
C14 H14A 0.9900 . ?
C14 H14B 0.9900 . ?
C14 C15 1.535(8) . ?
C15 H15A 0.9900 . ?
C15 H15B 0.9900 . ?
C15 C16 1.524(8) . ?
C16 H16A 0.9800 . ?
C16 H16B 0.9800 . ?
C16 H16C 0.9800 . ?

loop_
_geom_torsion_atom_site_label_1
_geom_torsion_atom_site_label_2
_geom_torsion_atom_site_label_3
_geom_torsion_atom_site_label_4
_geom_torsion
_geom_torsion_site_symmetry_1
_geom_torsion_site_symmetry_2
_geom_torsion_site_symmetry_3
_geom_torsion_site_symmetry_4
_geom_torsion_publ_flag
Ir1 N5 C29 S2 -178.5(3) . . . . ?
Ir1 N5 C29 C22 1.8(6) . . . . ?
Ir1 N5 C31 C32 -3.5(9) . . . . ?
Ir1 N5 C31 C30 178.7(4) . . . . ?
Ir1 C21 C22 S1 -176.2(3) . . . . ?
Ir1 C21 C22 C29 2.2(7) . . . . ?
Ir1 C21 C28 C23 175.7(4) . . . . ?
Ir1 C21 C28 C27 -2.1(10) . . . . ?
Ir1 C4 C5 N2 -1.8(7) . . . . ?
Ir1 C4 C5 C6 176.3(4) . . . . ?
Ir1 C4 C9 N3 2.7(6) . . . . ?
Ir1 C4 C9 C8 -175.5(4) . . . . ?
S1 C22 C29 S2 -4.2(8) . . . . ?
S1 C22 C29 N5 175.5(4) . . . . ?
S1 C23 C24 C25 -178.3(5) . . . . ?
S1 C23 C28 C21 -0.7(6) . . . . ?
S1 C23 C28 C27 177.3(4) . . . . ?
N5 C31 C32 C33 -177.7(5) . . . . ?
N5 C31 C30 S2 0.2(6) . . . . ?
N5 C31 C30 C35 -179.6(5) . . . . ?
N3 C11 C12 N4 0.0(6) . . . . ?
N2 C5 C6 C7 178.0(5) . . . . ?
N2 C3 C2 N1 -0.8(6) . . . . ?
N1 C13 C14 C15 -177.8(5) . . . . ?
C21 C22 C29 S2 177.6(5) . . . . ?
C21 C22 C29 N5 -2.8(8) . . . . ?
C22 S1 C23 C24 -180.0(6) . . . . ?
C22 S1 C23 C28 0.9(5) . . . . ?
C22 C21 C28 C23 0.1(7) . . . . ?
C22 C21 C28 C27 -177.7(6) . . . . ?
C23 S1 C22 C21 -0.9(5) . . . . ?
C23 S1 C22 C29 -179.2(5) . . . . ?
C23 C24 C25 C26 0.4(10) . . . . ?
C24 C23 C28 C21 -179.9(5) . . . . ?
C24 C23 C28 C27 -1.8(8) . . . . ?
C24 C25 C26 C27 -0.4(10) . . . . ?
C25 C26 C27 C28 -0.7(9) . . . . ?
C26 C27 C28 C21 179.4(6) . . . . ?
C26 C27 C28 C23 1.8(8) . . . . ?
C28 C21 C22 S1 0.6(6) . . . . ?
C28 C21 C22 C29 179.0(5) . . . . ?
C28 C23 C24 C25 0.8(9) . . . . ?
C29 S2 C30 C31 0.4(5) . . . . ?
C29 S2 C30 C35 -179.9(6) . . . . ?
C29 N5 C31 C32 177.0(6) . . . . ?
C29 N5 C31 C30 -0.8(7) . . . . ?
C31 N5 C29 S2 1.1(6) . . . . ?
C31 N5 C29 C22 -178.5(5) . . . . ?
C31 C32 C33 C34 -1.5(9) . . . . ?
C32 C31 C30 S2 -177.8(4) . . . . ?
C32 C31 C30 C35 2.5(9) . . . . ?
C32 C33 C34 C35 0.7(9) . . . . ?
C33 C34 C35 C30 1.7(9) . . . . ?
C34 C35 C30 S2 177.0(5) . . . . ?
C34 C35 C30 C31 -3.3(9) . . . . ?
C30 S2 C29 N5 -0.9(5) . . . . ?
C30 S2 C29 C22 178.7(5) . . . . ?
C30 C31 C32 C33 0.0(8) . . . . ?
C4 C5 C6 C7 0.2(9) . . . . ?
C5 N2 C3 C2 178.5(6) . . . . ?
C5 N2 C1 Ir1 -1.9(6) . . . . ?
C5 N2 C1 N1 -178.0(5) . . . . ?
C5 C4 C9 N3 -178.5(5) . . . . ?
C5 C4 C9 C8 3.3(9) . . . . ?
C5 C6 C7 C8 1.3(9) . . . . ?
C6 C7 C8 C9 -0.5(9) . . . . ?
C7 C8 C9 N3 -179.7(5) . . . . ?
C7 C8 C9 C4 -1.8(8) . . . . ?
C9 N3 C11 C12 -172.0(5) . . . . ?
C9 N3 C10 Ir1 -2.3(6) . . . . ?
C9 N3 C10 N4 172.9(4) . . . . ?
C9 C4 C5 N2 179.4(5) . . . . ?
C9 C4 C5 C6 -2.5(9) . . . . ?
C11 N3 C9 C4 172.0(6) . . . . ?
C11 N3 C9 C8 -9.9(9) . . . . ?
C11 N3 C10 Ir1 -175.8(4) . . . . ?
C11 N3 C10 N4 -0.6(6) . . . . ?
C11 C12 N4 C17 174.0(5) . . . . ?
C11 C12 N4 C10 -0.4(7) . . . . ?
C12 N4 C17 C18 94.7(7) . . . . ?
C12 N4 C10 Ir1 173.5(5) . . . . ?
C12 N4 C10 N3 0.6(6) . . . . ?
N4 C17 C18 C19 -176.5(5) . . . . ?
C17 N4 C10 Ir1 -1.1(9) . . . . ?
C17 N4 C10 N3 -174.0(5) . . . . ?
C17 C18 C19 C20 -176.0(5) . . . . ?
C10 N3 C9 C4 -0.1(7) . . . . ?
C10 N3 C9 C8 177.9(5) . . . . ?
C10 N3 C11 C12 0.4(7) . . . . ?
C10 N4 C17 C18 -91.5(6) . . . . ?
C3 N2 C5 C4 -176.1(6) . . . . ?
C3 N2 C5 C6 6.0(10) . . . . ?
C3 N2 C1 Ir1 176.9(4) . . . . ?
C3 N2 C1 N1 0.7(6) . . . . ?
C2 N1 C13 C14 -86.5(6) . . . . ?
C2 N1 C1 Ir1 -175.6(5) . . . . ?
C2 N1 C1 N2 -1.2(6) . . . . ?
C13 N1 C2 C3 -179.8(5) . . . . ?
C13 N1 C1 Ir1 5.5(10) . . . . ?
C13 N1 C1 N2 179.9(5) . . . . ?
C13 C14 C15 C16 178.8(5) . . . . ?
C1 N2 C5 C4 2.3(7) . . . . ?
C1 N2 C5 C6 -175.7(6) . . . . ?
C1 N2 C3 C2 0.1(6) . . . . ?
C1 N1 C2 C3 1.3(7) . . . . ?
C1 N1 C13 C14 92.2(7) . . . . ?
